data_7002392
loop_
_publ_author_name
'Pedrido, Rosa'
'Romero, Mar\'ia J.'
'Bermejo, Manuel R.'
'Mart\'inez-Calvo, Miguel'
'Gonz\'alez-Noya, Ana M.'
'Zaragoza, Guillermo'

_publ_section_title
;
 Coordinative trends of a tridentate thiosemicarbazone ligand:
 synthesis, characterization, luminescence studies and desulfurization
 processes
;
_journal_issue 39
_journal_name_full 'Dalton Transactions'
_journal_page_first 8329
_journal_page_last 8340
_journal_paper_doi 10.1039/b908782f
_journal_year 2009
_chemical_compound_source 'synthesis as described'
_chemical_formula_moiety 'C9 H12 N4 S1'
_chemical_formula_sum 'C9 H12 N4 S'
_chemical_formula_weight 208.29
_chemical_name_systematic
;
?
;
_space_group_IT_number 88
_symmetry_cell_setting tetragonal
_symmetry_Int_Tables_number 88
_symmetry_space_group_name_Hall '-I 4ad'
_symmetry_space_group_name_H-M 'I 41/a :2'
_atom_sites_solution_hydrogens geom
_atom_sites_solution_primary direct
_atom_sites_solution_secondary difmap
_audit_conform_dict_location ftp://ftp.iucr.org/pub/cif_core.dic
_audit_conform_dict_name cif_core.dic
_audit_conform_dict_version 2.3
_audit_creation_date 2009-02-25T17:10:44-00:00
_audit_creation_method 'WinGX routine CIF_UPDATE'
_cell_angle_alpha 90
_cell_angle_beta 90
_cell_angle_gamma 90
_cell_formula_units_Z 16
_cell_length_a 13.8982(6)
_cell_length_b 13.8982(6)
_cell_length_c 22.2966(11)
_cell_measurement_reflns_used 1949
_cell_measurement_temperature 293(2)
_cell_measurement_theta_max 66.6
_cell_measurement_theta_min 0.99
_cell_measurement_wavelength 1.5418
_cell_volume 4306.8(3)
_computing_cell_refinement 'HKL Scalepack (Otwinowski & Minor 1997)'
_computing_data_collection 'Collect (Nonius BV, 1997-2000)'
_computing_data_reduction 'HKL Denzo and Scalepack (Otwinowski & Minor 1997)'
_computing_molecular_graphics 'Ortep-3 for Windows (Farrugia, 1997)'
_computing_publication_material 'WinGX publication routines (Farrugia, 1999)'
_computing_structure_refinement 'SHELXL-97 (Sheldrick, 2008)'
_computing_structure_solution 'SIR-97 (Altomare et al., 1999)'
_diffrn_detector_area_resol_mean 14
_diffrn_measured_fraction_theta_full 0.993
_diffrn_measured_fraction_theta_max 0.993
_diffrn_measurement_device '135mm CCD camera on \k-goniostat'
_diffrn_measurement_device_type KappaCCD2000
_diffrn_measurement_method CCD
_diffrn_orient_matrix_UB_11 0.0602719
_diffrn_orient_matrix_UB_12 0.0373552
_diffrn_orient_matrix_UB_13 -0.0076075
_diffrn_orient_matrix_UB_21 0.0040867
_diffrn_orient_matrix_UB_22 -0.0281821
_diffrn_orient_matrix_UB_23 -0.0411877
_diffrn_orient_matrix_UB_31 -0.0390853
_diffrn_orient_matrix_UB_32 0.0546573
_diffrn_orient_matrix_UB_33 -0.0160377
_diffrn_radiation_monochromator 'graded mirror'
_diffrn_radiation_type CuK\a
_diffrn_radiation_wavelength 1.5418
_diffrn_reflns_av_R_equivalents 0.0161
_diffrn_reflns_av_unetI/netI 0.0322
_diffrn_reflns_limit_h_max 15
_diffrn_reflns_limit_h_min -16
_diffrn_reflns_limit_k_max 16
_diffrn_reflns_limit_k_min -16
_diffrn_reflns_limit_l_max 23
_diffrn_reflns_limit_l_min -26
_diffrn_reflns_number 11934
_diffrn_reflns_theta_full 66.65
_diffrn_reflns_theta_max 66.65
_diffrn_reflns_theta_min 3.75
_exptl_absorpt_coefficient_mu 2.407
_exptl_absorpt_correction_T_max 0.64
_exptl_absorpt_correction_T_min 0.36
_exptl_absorpt_correction_type multi-scan
_exptl_absorpt_process_details 'BRUKER SADABS'
_exptl_crystal_colour yellow
_exptl_crystal_density_diffrn 1.285
_exptl_crystal_density_method 'not measured'
_exptl_crystal_description prism
_exptl_crystal_F_000 1760
_exptl_crystal_size_max 0.23
_exptl_crystal_size_mid 0.22
_exptl_crystal_size_min 0.18
_refine_diff_density_max 0.128
_refine_diff_density_min -0.262
_refine_diff_density_rms 0.047
_refine_ls_extinction_method none
_refine_ls_goodness_of_fit_ref 1.031
_refine_ls_hydrogen_treatment constr
_refine_ls_matrix_type full
_refine_ls_number_parameters 127
_refine_ls_number_reflns 1909
_refine_ls_number_restraints 0
_refine_ls_restrained_S_all 1.031
_refine_ls_R_factor_all 0.0492
_refine_ls_R_factor_gt 0.0417
_refine_ls_shift/su_max 0
_refine_ls_shift/su_mean 0
_refine_ls_structure_factor_coef Fsqd
_refine_ls_weighting_details 'calc w=1/[\s^2^(Fo^2^)+(0.0592P)^2^+2.4318P] where P=(Fo^2^+2Fc^2^)/3'
_refine_ls_weighting_scheme calc
_refine_ls_wR_factor_gt 0.1123
_refine_ls_wR_factor_ref 0.1187
_reflns_number_gt 1611
_reflns_number_total 1909
_reflns_threshold_expression >2\s(I)
_cod_data_source_file b908782f.txt
_cod_data_source_block 2004be15
_cod_original_sg_symbol_H-M 'I 41/a'
_cod_database_code 7002392

loop_
_symmetry_equiv_pos_as_xyz
'x, y, z'
'-x, -y+1/2, z'
'-y+3/4, x+1/4, z+1/4'
'y+1/4, -x+1/4, z+1/4'
'x+1/2, y+1/2, z+1/2'
'-x+1/2, -y+1, z+1/2'
'-y+5/4, x+3/4, z+3/4'
'y+3/4, -x+3/4, z+3/4'
'-x, -y, -z'
'x, y-1/2, -z'
'y-3/4, -x-1/4, -z-1/4'
'-y-1/4, x-1/4, -z-1/4'
'-x+1/2, -y+1/2, -z+1/2'
'x+1/2, y, -z+1/2'
'y-1/4, -x+1/4, -z+1/4'
'-y+1/4, x+1/4, -z+1/4'

loop_
_atom_site_label
_atom_site_type_symbol
_atom_site_fract_x
_atom_site_fract_y
_atom_site_fract_z
_atom_site_U_iso_or_equiv
_atom_site_adp_type
_atom_site_occupancy
_atom_site_symmetry_multiplicity
_atom_site_calc_flag
_atom_site_refinement_flags
_atom_site_disorder_assembly
_atom_site_disorder_group
S1 S 0.13936(4) 0.43637(5) 0.39314(2) 0.0695(2) Uani 1 1 d . . .
N4 N 0.21550(12) 0.42735(12) 0.50269(7) 0.0574(4) Uani 1 1 d . . .
H4 H 0.2647 0.4164 0.5251 0.069 Uiso 1 1 calc R . .
N2 N 0.39215(11) 0.39545(11) 0.46465(7) 0.0521(4) Uani 1 1 d . . .
N3 N 0.31933(11) 0.40902(12) 0.42433(7) 0.0555(4) Uani 1 1 d . . .
H3 H 0.3314 0.4083 0.3865 0.067 Uiso 1 1 calc R . .
N1 N 0.64371(12) 0.36066(12) 0.45392(7) 0.0580(4) Uani 1 1 d . . .
C7 C 0.22792(14) 0.42369(13) 0.44378(8) 0.0515(5) Uani 1 1 d . . .
C5 C 0.55895(14) 0.36983(13) 0.48222(8) 0.0503(4) Uani 1 1 d . . .
C6 C 0.47671(14) 0.38801(14) 0.44331(8) 0.0545(5) Uani 1 1 d . . .
H6 H 0.4862 0.3943 0.4022 0.065 Uiso 1 1 calc R . .
C4 C 0.55022(15) 0.36044(14) 0.54402(9) 0.0579(5) Uani 1 1 d . . .
H4A H 0.4909 0.3684 0.5627 0.07 Uiso 1 1 calc R . .
C1 C 0.72084(16) 0.33985(16) 0.48736(10) 0.0666(6) Uani 1 1 d . . .
H1 H 0.7799 0.3328 0.4682 0.08 Uiso 1 1 calc R . .
C3 C 0.63087(17) 0.33910(16) 0.57687(10) 0.0680(6) Uani 1 1 d . . .
H3A H 0.6267 0.332 0.6183 0.082 Uiso 1 1 calc R . .
C8 C 0.12483(16) 0.44849(17) 0.53212(10) 0.0680(6) Uani 1 1 d . . .
H8A H 0.0885 0.493 0.5074 0.082 Uiso 1 1 calc R . .
H8B H 0.1379 0.4801 0.57 0.082 Uiso 1 1 calc R . .
C2 C 0.71749(18) 0.32837(16) 0.54841(10) 0.0715(6) Uani 1 1 d . . .
H2 H 0.7728 0.3136 0.57 0.086 Uiso 1 1 calc R . .
C9 C 0.0647(2) 0.3611(2) 0.54358(14) 0.0983(9) Uani 1 1 d . . .
H9A H 0.0059 0.3798 0.563 0.147 Uiso 1 1 calc R . .
H9B H 0.0994 0.3174 0.5689 0.147 Uiso 1 1 calc R . .
H9C H 0.05 0.3302 0.5062 0.147 Uiso 1 1 calc R . .

loop_
_atom_site_aniso_label
_atom_site_aniso_U_11
_atom_site_aniso_U_22
_atom_site_aniso_U_33
_atom_site_aniso_U_23
_atom_site_aniso_U_13
_atom_site_aniso_U_12
S1 0.0647(4) 0.0957(5) 0.0481(3) 0.0019(3) -0.0090(2) 0.0020(3)
N4 0.0595(9) 0.0707(11) 0.0421(9) -0.0015(7) -0.0009(7) 0.0049(8)
N2 0.0594(10) 0.0530(9) 0.0437(9) -0.0007(6) -0.0035(7) -0.0008(7)
N3 0.0608(10) 0.0693(10) 0.0364(8) 0.0000(7) -0.0012(7) 0.0022(8)
N1 0.0591(10) 0.0651(10) 0.0497(10) 0.0006(8) -0.0011(7) -0.0025(8)
C7 0.0603(11) 0.0494(10) 0.0448(10) -0.0014(8) 0.0011(8) -0.0015(8)
C5 0.0606(11) 0.0472(9) 0.0431(10) 0.0009(7) -0.0014(8) -0.0049(8)
C6 0.0605(12) 0.0606(11) 0.0424(10) 0.0007(8) 0.0005(8) -0.0021(9)
C4 0.0679(12) 0.0595(11) 0.0464(11) 0.0000(8) 0.0005(9) -0.0027(9)
C1 0.0592(12) 0.0728(14) 0.0678(14) -0.0003(11) -0.0040(10) -0.0013(10)
C3 0.0868(16) 0.0705(13) 0.0467(12) 0.0043(10) -0.0110(11) -0.0022(11)
C8 0.0686(13) 0.0829(15) 0.0524(12) -0.0029(10) 0.0048(10) 0.0118(11)
C2 0.0762(15) 0.0732(14) 0.0651(14) 0.0032(11) -0.0210(12) 0.0014(11)
C9 0.0838(18) 0.101(2) 0.110(2) 0.0209(17) 0.0299(16) 0.0009(15)

loop_
_atom_type_symbol
_atom_type_description
_atom_type_scat_dispersion_real
_atom_type_scat_dispersion_imag
_atom_type_scat_source
C C 0.0181 0.0091 'International Tables Vol C Tables 4.2.6.8 and 6.1.1.4'
H H 0 0 'International Tables Vol C Tables 4.2.6.8 and 6.1.1.4'
N N 0.0311 0.018 'International Tables Vol C Tables 4.2.6.8 and 6.1.1.4'
S S 0.3331 0.5567 'International Tables Vol C Tables 4.2.6.8 and 6.1.1.4'

loop_
_geom_angle_atom_site_label_1
_geom_angle_atom_site_label_2
_geom_angle_atom_site_label_3
_geom_angle
_geom_angle_site_symmetry_1
_geom_angle_site_symmetry_3
_geom_angle_publ_flag
C7 N4 C8 124.67(17) . . ?
C7 N4 H4 117.7 . . ?
C8 N4 H4 117.7 . . ?
C6 N2 N3 116.71(16) . . ?
C7 N3 N2 120.23(15) . . ?
C7 N3 H3 119.9 . . ?
N2 N3 H3 119.9 . . ?
C1 N1 C5 117.50(18) . . ?
N4 C7 N3 116.36(17) . . ?
N4 C7 S1 124.52(15) . . ?
N3 C7 S1 119.12(14) . . ?
N1 C5 C4 122.27(18) . . ?
N1 C5 C6 115.15(17) . . ?
C4 C5 C6 122.57(18) . . ?
N2 C6 C5 121.08(17) . . ?
N2 C6 H6 119.5 . . ?
C5 C6 H6 119.5 . . ?
C3 C4 C5 118.6(2) . . ?
C3 C4 H4A 120.7 . . ?
C5 C4 H4A 120.7 . . ?
N1 C1 C2 123.5(2) . . ?
N1 C1 H1 118.3 . . ?
C2 C1 H1 118.3 . . ?
C2 C3 C4 119.7(2) . . ?
C2 C3 H3A 120.2 . . ?
C4 C3 H3A 120.2 . . ?
N4 C8 C9 113.5(2) . . ?
N4 C8 H8A 108.9 . . ?
C9 C8 H8A 108.9 . . ?
N4 C8 H8B 108.9 . . ?
C9 C8 H8B 108.9 . . ?
H8A C8 H8B 107.7 . . ?
C3 C2 C1 118.5(2) . . ?
C3 C2 H2 120.8 . . ?
C1 C2 H2 120.8 . . ?
C8 C9 H9A 109.5 . . ?
C8 C9 H9B 109.5 . . ?
H9A C9 H9B 109.5 . . ?
C8 C9 H9C 109.5 . . ?
H9A C9 H9C 109.5 . . ?
H9B C9 H9C 109.5 . . ?

loop_
_geom_bond_atom_site_label_1
_geom_bond_atom_site_label_2
_geom_bond_distance
_geom_bond_site_symmetry_2
_geom_bond_publ_flag
S1 C7 1.680(2) . ?
N4 C7 1.326(2) . ?
N4 C8 1.451(3) . ?
N4 H4 0.86 . ?
N2 C6 1.272(2) . ?
N2 N3 1.367(2) . ?
N3 C7 1.358(2) . ?
N3 H3 0.86 . ?
N1 C1 1.337(3) . ?
N1 C5 1.342(2) . ?
C5 C4 1.389(3) . ?
C5 C6 1.457(3) . ?
C6 H6 0.93 . ?
C4 C3 1.371(3) . ?
C4 H4A 0.93 . ?
C1 C2 1.371(3) . ?
C1 H1 0.93 . ?
C3 C2 1.369(3) . ?
C3 H3A 0.93 . ?
C8 C9 1.496(4) . ?
C8 H8A 0.97 . ?
C8 H8B 0.97 . ?
C2 H2 0.93 . ?
C9 H9A 0.96 . ?
C9 H9B 0.96 . ?
C9 H9C 0.96 . ?

loop_
_geom_hbond_atom_site_label_D
_geom_hbond_atom_site_label_H
_geom_hbond_atom_site_label_A
_geom_hbond_distance_DH
_geom_hbond_distance_HA
_geom_hbond_distance_DA
_geom_hbond_angle_DHA
_geom_hbond_site_symmetry_A
N4 H4 S1 0.86 2.74 3.4561(17) 141 3
N3 H3 N1 0.86 2.18 3.028(2) 168.6 12_656

loop_
_geom_torsion_atom_site_label_1
_geom_torsion_atom_site_label_2
_geom_torsion_atom_site_label_3
_geom_torsion_atom_site_label_4
_geom_torsion
_geom_torsion_site_symmetry_1
_geom_torsion_site_symmetry_2
_geom_torsion_site_symmetry_3
_geom_torsion_site_symmetry_4
_geom_torsion_publ_flag
C6 N2 N3 C7 -175.84(17) . . . . ?
C8 N4 C7 N3 175.85(18) . . . . ?
C8 N4 C7 S1 -3.8(3) . . . . ?
N2 N3 C7 N4 2.4(3) . . . . ?
N2 N3 C7 S1 -177.93(13) . . . . ?
C1 N1 C5 C4 1.4(3) . . . . ?
C1 N1 C5 C6 -177.23(17) . . . . ?
N3 N2 C6 C5 -177.68(16) . . . . ?
N1 C5 C6 N2 178.07(17) . . . . ?
C4 C5 C6 N2 -0.5(3) . . . . ?
N1 C5 C4 C3 -1.4(3) . . . . ?
C6 C5 C4 C3 177.12(19) . . . . ?
C5 N1 C1 C2 -0.5(3) . . . . ?
C5 C4 C3 C2 0.5(3) . . . . ?
C7 N4 C8 C9 88.8(3) . . . . ?
C4 C3 C2 C1 0.3(3) . . . . ?
N1 C1 C2 C3 -0.3(3) . . . . ?

loop_
_cod_related_entry_id
_cod_related_entry_database
_cod_related_entry_code
1 ChemSpider 6040070
